data_1507759
loop_
_publ_author_name
'Bizot, D.'
'Chassaing, J.'
'Pannetier, J.'
'Leblanc, M.'
'Le Bail, A.'
'Ferey, G.'

_publ_section_title
;
 Fluorocomplexes of niobium IV - Part V* the magnetic structure of MnNbF6
;
_journal_issue 1
_journal_name_full 'Solid State Communications'
_journal_page_first 71
_journal_page_last 74
_journal_paper_doi 10.1016/0038-1098(86)90890-2
_journal_volume 58
_journal_year 1986
_chemical_formula_sum 'F6 Mn Nb'
_space_group_IT_number 148
_symmetry_cell_setting hexagonal
_symmetry_space_group_name_Hall '-R 3'
_symmetry_space_group_name_H-M 'R -3 :H'
_cell_angle_alpha 90.
_cell_angle_beta 90.
_cell_angle_gamma 120.
_cell_formula_units_Z 3
_cell_length_a 5.385(1)
_cell_length_b 5.385(1)
_cell_length_c 14.399(1)
_cell_measurement_temperature 4.2
_cell_volume 361.60(10)
_diffrn_ambient_temperature 4.2
_diffrn_radiation_source neutron
_diffrn_radiation_wavelength 1.909
_cod_data_source_file MnNbF6.cif
_cod_data_source_block MnNbF6
_cod_original_sg_symbol_H-M 'R -3'
_cod_database_code 1507759

loop_
_symmetry_equiv_pos_as_xyz
x,y,z
-y,x-y,z
-x+y,-x,z
-x,-y,-z
y,-x+y,-z
x-y,x,-z
x+2/3,y+1/3,z+1/3
-y+2/3,x-y+1/3,z+1/3
-x+y+2/3,-x+1/3,z+1/3
-x+2/3,-y+1/3,-z+1/3
y+2/3,-x+y+1/3,-z+1/3
x-y+2/3,x+1/3,-z+1/3
x+1/3,y+2/3,z+2/3
-y+1/3,x-y+2/3,z+2/3
-x+y+1/3,-x+2/3,z+2/3
-x+1/3,-y+2/3,-z+2/3
y+1/3,-x+y+2/3,-z+2/3
x-y+1/3,x+2/3,-z+2/3

loop_
_atom_site_label
_atom_site_fract_x
_atom_site_fract_y
_atom_site_fract_z
_atom_site_B_iso_or_equiv
Mn1 0. 0. 0.5 0.39(13)
Nb1 0. 0. 0. 0.53(9)
F1 0.2618(3) 0.3201(4) 0.0809(3) 0.29(5)
